data_7160870
loop_
_publ_author_name
'White, Lisa J.'
'Streather, Bree'
'Sutton, J. Mark'
'Rankin, Jennifer'
'Baker, Jennifer'
'Bennett, Charlotte'
'Wilson, Hollie B.'
'Hind, Charlotte K.'
'Hiscock, Jennifer R.'

_publ_section_title
;
 Dicarboxylate and dicarboxylic acid appended supramolecular
 self-associating amphiphiles as antimicrobial agents against high
 priority bacterial pathogens.
;
_journal_name_full 'Organic &amp; biomolecular chemistry'
_journal_paper_doi 10.1039/d5ob01615k
_journal_year 2025
_chemical_formula_moiety 'C14 H15 F3 N2 O5'
_chemical_formula_sum 'C14 H15 F3 N2 O5'
_chemical_formula_weight 348.28
_space_group_crystal_system monoclinic
_space_group_IT_number 15
_space_group_name_Hall '-C 2yc'
_space_group_name_H-M_alt 'C 1 2/c 1'
_atom_sites_solution_hydrogens geom
_atom_sites_solution_primary iterative
_audit_creation_date 2024-03-13
_audit_creation_method
;
Olex2 1.5
(compiled 2022.04.07 svn.rca3783a0 for OlexSys, GUI svn.r6498)
;
_audit_update_record
;
2024-10-03 deposited with the CCDC.	2025-11-17 downloaded from the CCDC.
;
_cell_angle_alpha 90
_cell_angle_beta 93.477(10)
_cell_angle_gamma 90
_cell_formula_units_Z 8
_cell_length_a 27.781(3)
_cell_length_b 10.9013(10)
_cell_length_c 10.0416(7)
_cell_measurement_reflns_used 1592
_cell_measurement_temperature 150.0(5)
_cell_measurement_theta_max 71.7980
_cell_measurement_theta_min 4.3140
_cell_volume 3035.5(5)
_computing_cell_refinement 'CrysAlisPro 1.171.39.46 (Rigaku OD, 2018)'
_computing_data_collection 'CrysAlisPro 1.171.39.46 (Rigaku OD, 2018)'
_computing_data_reduction 'CrysAlisPro 1.171.39.46 (Rigaku OD, 2018)'
_computing_molecular_graphics 'Olex2 1.5 (Dolomanov et al., 2009)'
_computing_publication_material 'Olex2 1.5 (Dolomanov et al., 2009)'
_computing_structure_refinement 'SHELXL 2013/4 (Sheldrick, 2015)'
_computing_structure_solution 'olex2.solve 1.5 (Bourhis et al., 2015)'
_diffrn_ambient_environment N~2~
_diffrn_ambient_temperature 150.0(5)
_diffrn_detector 'CCD plate'
_diffrn_detector_area_resol_mean 5.2887
_diffrn_detector_type AtlasS2
_diffrn_measured_fraction_theta_full 0.991
_diffrn_measured_fraction_theta_max 0.970
_diffrn_measurement_details
;
List of Runs (angles in degrees, time in seconds):

  # Type    Start    End  Width  t~exp~   \w     \q     \k     \f   Frames
#--------------------------------------------------------------------------
  1  \w    -56.00 -10.00   1.00   10.00    --  -41.91 125.00 120.00   46
  2  \w   -114.00 -18.00   1.00   10.00    --  -41.91 -38.00 -30.00   96
  3  \w    -86.00 -11.00   1.00   10.00    --  -41.91 125.00-150.00   75
  4  \w   -109.00 -17.00   1.00   10.00    --  -41.91 -38.00  60.00   92
  5  \w     55.00  96.00   1.00   10.00    --   41.91-125.00-180.00   41
  6  \w     69.00 113.00   1.00   22.50    --  103.72-125.00 -30.00   44
  7  \w     21.00 106.00   1.00   22.50    --  103.72 -94.00 120.00   85
  8  \w     67.00  94.00   1.00   22.50    --  103.72 -77.00 120.00   27
  9  \w     32.00 126.00   1.00   22.50    --  103.72 -45.00-150.00   94
 10  \w     55.00 118.00   1.00   22.50    --  103.72 -61.00 -30.00   63
 11  \w     42.00 116.00   1.00   22.50    --  103.72 -45.00 120.00   74
 12  \w     34.00 129.00   1.00   22.50    --  103.72 -30.00 -60.00   95
 13  \w     77.00 113.00   1.00   22.50    --  103.72-125.00-120.00   36
 14  \w    106.00 176.00   1.00   22.50    --  103.72  77.00 -90.00   70
 15  \w     52.00 105.00   1.00   22.50    --  103.72 -94.00 -30.00   53
 16  \w     81.00 113.00   1.00   22.50    --  103.72-125.00 120.00   32
 17  \w    145.00 172.00   1.00   22.50    --  103.72 125.00   0.00   27
 18  \w     17.00 170.00   1.00   22.50    --  103.72   0.00 -90.00  153
;
_diffrn_measurement_device 'four-circle diffractometer'
_diffrn_measurement_device_type 'SuperNova, Dual, Cu at home/near, AtlasS2'
_diffrn_measurement_method '\w scans'
_diffrn_orient_matrix_type 'CrysAlisPro convention (1999,Acta A55,543-557)'
_diffrn_orient_matrix_UB_11 0.0024087000
_diffrn_orient_matrix_UB_12 0.1412438000
_diffrn_orient_matrix_UB_13 0.0035427000
_diffrn_orient_matrix_UB_21 -0.0554863000
_diffrn_orient_matrix_UB_22 0.0063425000
_diffrn_orient_matrix_UB_23 -0.0056452000
_diffrn_orient_matrix_UB_31 0.0013440000
_diffrn_orient_matrix_UB_32 -0.0030010000
_diffrn_orient_matrix_UB_33 0.1534653000
_diffrn_radiation_monochromator mirror
_diffrn_radiation_probe x-ray
_diffrn_radiation_type 'Cu K\a'
_diffrn_radiation_wavelength 1.54184
_diffrn_reflns_av_R_equivalents 0.0912
_diffrn_reflns_av_unetI/netI 0.0734
_diffrn_reflns_Laue_measured_fraction_full 0.991
_diffrn_reflns_Laue_measured_fraction_max 0.970
_diffrn_reflns_limit_h_max 31
_diffrn_reflns_limit_h_min -34
_diffrn_reflns_limit_k_max 13
_diffrn_reflns_limit_k_min -12
_diffrn_reflns_limit_l_max 12
_diffrn_reflns_limit_l_min -7
_diffrn_reflns_number 11086
_diffrn_reflns_point_group_measured_fraction_full 0.991
_diffrn_reflns_point_group_measured_fraction_max 0.970
_diffrn_reflns_theta_full 67.684
_diffrn_reflns_theta_max 72.473
_diffrn_reflns_theta_min 4.358
_diffrn_source 'micro-focus sealed X-ray tube'
_diffrn_source_type 'SuperNova (Cu) X-ray Source'
_exptl_absorpt_coefficient_mu 1.220
_exptl_absorpt_correction_T_max 1.00000
_exptl_absorpt_correction_T_min 0.66431
_exptl_absorpt_correction_type multi-scan
_exptl_absorpt_process_details
;
CrysAlisPro 1.171.39.46 (Rigaku Oxford Diffraction, 2018)
Empirical absorption correction using spherical harmonics,
 implemented in SCALE3 ABSPACK scaling algorithm.
;
_exptl_crystal_density_diffrn 1.524
_exptl_crystal_description plank
_exptl_crystal_F_000 1440
_exptl_crystal_size_max 0.191
_exptl_crystal_size_mid 0.074
_exptl_crystal_size_min 0.04
_refine_diff_density_max 0.577
_refine_diff_density_min -0.420
_refine_diff_density_rms 0.113
_refine_ls_extinction_method none
_refine_ls_goodness_of_fit_ref 1.148
_refine_ls_hydrogen_treatment constr
_refine_ls_matrix_type full
_refine_ls_number_parameters 219
_refine_ls_number_reflns 2932
_refine_ls_number_restraints 0
_refine_ls_restrained_S_all 1.148
_refine_ls_R_factor_all 0.1617
_refine_ls_R_factor_gt 0.1299
_refine_ls_shift/su_max 0.000
_refine_ls_shift/su_mean 0.000
_refine_ls_structure_factor_coef Fsqd
_refine_ls_weighting_details 'w=1/[\s^2^(Fo^2^)+(0.1754P)^2^+31.1281P] where P=(Fo^2^+2Fc^2^)/3'
_refine_ls_weighting_scheme calc
_refine_ls_wR_factor_gt 0.3830
_refine_ls_wR_factor_ref 0.4072
_reflns_Friedel_coverage 0.000
_reflns_number_gt 1938
_reflns_number_total 2932
_reflns_threshold_expression 'I > 2\s(I)'
_cod_data_source_file d5ob01615k2.cif
_cod_data_source_block 2024jrh0013_notwin
_cod_database_code 7160870
_shelxl_version_number 2013-4
_chemical_oxdiff_formula C20H20N2O2F3
_chemical_oxdiff_usercomment '150 k lisa w 3-31-2'
_shelx_space_group_comment
;
The symmetry employed for this shelxl refinement is uniquely defined
by the following loop, which should always be used as a source of
symmetry information in preference to the above space-group names.
They are only intended as comments.
;
_shelx_estimated_absorpt_t_max 0.953
_shelx_estimated_absorpt_t_min 0.800
_olex2_refinement_description
;
1. Fixed Uiso
 At 1.2 times of:
  All C(H) groups, All C(H,H) groups, All N(H) groups
 At 1.5 times of:
  All C(H,H,H) groups, All O(H) groups
2.a Ternary CH refined with riding coordinates:
 C5(H5)
2.b Secondary CH2 refined with riding coordinates:
 C4(H4A,H4B), C3(H3A,H3B)
2.c Aromatic/amide H refined with riding coordinates:
 N1(H1), N2(H2), C13(H13), C12(H12), C10(H10), C9(H9)
2.d Idealised Me refined as rotating group:
 C1(H1A,H1B,H1C)
2.e Idealised tetrahedral OH refined as rotating group:
 O3(H3)
;
_olex2_submission_special_instructions 'No special instructions were received'
_oxdiff_exptl_absorpt_empirical_details
;
Empirical correction (ABSPACK) includes:
- Absorption correction using spherical harmonics
- Frame scaling
;
_oxdiff_exptl_absorpt_empirical_full_max 1.806
_oxdiff_exptl_absorpt_empirical_full_min 0.617

loop_
_space_group_symop_operation_xyz
'x, y, z'
'-x, y, -z+1/2'
'x+1/2, y+1/2, z'
'-x+1/2, y+1/2, -z+1/2'
'-x, -y, -z'
'x, -y, z-1/2'
'-x+1/2, -y+1/2, -z'
'x+1/2, -y+1/2, z-1/2'

loop_
_atom_site_label
_atom_site_type_symbol
_atom_site_fract_x
_atom_site_fract_y
_atom_site_fract_z
_atom_site_U_iso_or_equiv
_atom_site_adp_type
_atom_site_occupancy
_atom_site_site_symmetry_order
_atom_site_calc_flag
_atom_site_refinement_flags_posn
_atom_site_refinement_flags_adp
_atom_site_refinement_flags_occupancy
_atom_site_disorder_assembly
_atom_site_disorder_group
O3 O 0.7792(2) 0.8355(4) 0.8420(4) 0.0415(13) Uani 1 1 d . . . . .
H3 H 0.7915 0.7669 0.8610 0.062 Uiso 1 1 calc R U . . .
O5 O 0.68302(19) 1.1366(4) 0.5491(5) 0.0412(12) Uani 1 1 d . . . . .
O4 O 0.7464(2) 0.7358(4) 0.6623(5) 0.0410(12) Uani 1 1 d . . . . .
N1 N 0.7129(2) 0.9418(5) 0.5498(5) 0.0356(13) Uani 1 1 d . . . . .
H1 H 0.7129 0.8712 0.5073 0.043 Uiso 1 1 calc R U . . .
O2 O 0.8601(2) 0.7622(5) 0.6289(6) 0.0525(15) Uani 1 1 d . . . . .
F1 F 0.5462(2) 1.3729(5) -0.0025(6) 0.0773(18) Uani 1 1 d . . . . .
N2 N 0.6526(2) 0.9961(5) 0.3969(6) 0.0375(13) Uani 1 1 d . . . . .
H2 H 0.6520 0.9169 0.3801 0.045 Uiso 1 1 calc R U . . .
F3 F 0.5177(3) 1.2059(7) -0.0762(6) 0.095(2) Uani 1 1 d . . . . .
O1 O 0.8844(2) 0.9293(5) 0.7403(6) 0.0516(14) Uani 1 1 d . . . . .
C8 C 0.6221(3) 1.0693(6) 0.3132(6) 0.0357(15) Uani 1 1 d . . . . .
C6 C 0.7557(3) 0.8297(6) 0.7235(7) 0.0371(15) Uani 1 1 d . . . . .
C5 C 0.7444(3) 0.9571(6) 0.6688(6) 0.0347(15) Uani 1 1 d . . . . .
H5 H 0.7265 1.0032 0.7363 0.042 Uiso 1 1 calc R U . . .
C7 C 0.6831(3) 1.0327(6) 0.5012(6) 0.0352(15) Uani 1 1 d . . . . .
C13 C 0.6272(3) 1.1947(7) 0.3013(8) 0.0453(18) Uani 1 1 d . . . . .
H13 H 0.6513 1.2369 0.3544 0.054 Uiso 1 1 calc R U . . .
C2 C 0.8583(3) 0.8712(6) 0.6442(7) 0.0411(16) Uani 1 1 d . . . . .
C4 C 0.7909(3) 1.0282(6) 0.6434(7) 0.0359(15) Uani 1 1 d . . . . .
H4A H 0.7820 1.1055 0.5966 0.043 Uiso 1 1 calc R U . . .
H4B H 0.8072 1.0501 0.7305 0.043 Uiso 1 1 calc R U . . .
C12 C 0.5967(3) 1.2586(7) 0.2108(8) 0.0498(19) Uani 1 1 d . . . . .
H12 H 0.5998 1.3451 0.2032 0.060 Uiso 1 1 calc R U . . .
C11 C 0.5620(3) 1.1984(8) 0.1322(8) 0.0503(19) Uani 1 1 d . . . . .
C3 C 0.8267(3) 0.9588(6) 0.5613(7) 0.0410(17) Uani 1 1 d . . . . .
H3A H 0.8086 0.9121 0.4900 0.049 Uiso 1 1 calc R U . . .
H3B H 0.8475 1.0188 0.5179 0.049 Uiso 1 1 calc R U . . .
F2 F 0.4873(3) 1.2930(11) 0.0883(8) 0.144(4) Uani 1 1 d . . . . .
C10 C 0.5568(4) 1.0739(8) 0.1452(9) 0.061(2) Uani 1 1 d . . . . .
H10 H 0.5325 1.0322 0.0922 0.074 Uiso 1 1 calc R U . . .
C9 C 0.5868(3) 1.0080(8) 0.2352(9) 0.055(2) Uani 1 1 d . . . . .
H9 H 0.5831 0.9218 0.2433 0.066 Uiso 1 1 calc R U . . .
C14 C 0.5282(3) 1.2682(9) 0.0394(9) 0.061(2) Uani 1 1 d . . . . .
C1 C 0.9150(4) 0.8519(9) 0.8339(10) 0.067(3) Uani 1 1 d . . . . .
H1A H 0.9407 0.8137 0.7856 0.101 Uiso 1 1 calc R U . . .
H1B H 0.8951 0.7879 0.8717 0.101 Uiso 1 1 calc R U . . .
H1C H 0.9293 0.9032 0.9060 0.101 Uiso 1 1 calc R U . . .

loop_
_atom_site_aniso_label
_atom_site_aniso_U_11
_atom_site_aniso_U_22
_atom_site_aniso_U_33
_atom_site_aniso_U_23
_atom_site_aniso_U_13
_atom_site_aniso_U_12
O3 0.066(3) 0.031(3) 0.026(2) 0.0008(19) -0.005(2) 0.004(2)
O5 0.055(3) 0.028(2) 0.040(3) -0.008(2) -0.004(2) 0.002(2)
O4 0.064(3) 0.026(2) 0.032(2) -0.0006(19) -0.002(2) 0.000(2)
N1 0.055(4) 0.023(3) 0.028(3) -0.003(2) -0.004(2) 0.001(2)
O2 0.073(4) 0.027(3) 0.058(3) -0.003(2) 0.007(3) 0.002(2)
F1 0.093(4) 0.064(4) 0.072(4) 0.028(3) -0.014(3) 0.009(3)
N2 0.049(3) 0.026(3) 0.037(3) -0.002(2) -0.007(3) -0.001(2)
F3 0.116(6) 0.094(5) 0.069(4) 0.015(3) -0.041(4) -0.002(4)
O1 0.058(3) 0.036(3) 0.059(3) -0.003(2) -0.011(3) 0.006(2)
C8 0.048(4) 0.027(3) 0.031(3) 0.001(3) -0.005(3) 0.001(3)
C6 0.053(4) 0.027(3) 0.031(3) 0.002(3) -0.001(3) 0.001(3)
C5 0.050(4) 0.031(3) 0.022(3) 0.000(2) -0.001(3) 0.000(3)
C7 0.046(4) 0.030(3) 0.030(3) 0.002(3) 0.001(3) 0.001(3)
C13 0.055(4) 0.033(4) 0.047(4) 0.004(3) -0.007(3) -0.002(3)
C2 0.049(4) 0.032(4) 0.042(4) -0.001(3) 0.002(3) 0.000(3)
C4 0.048(4) 0.026(3) 0.033(3) 0.000(3) -0.002(3) 0.004(3)
C12 0.059(5) 0.030(4) 0.058(5) 0.007(3) -0.005(4) 0.003(3)
C11 0.048(4) 0.057(5) 0.045(4) 0.011(4) -0.008(3) 0.000(4)
C3 0.060(5) 0.033(4) 0.031(3) 0.000(3) 0.006(3) 0.003(3)
F2 0.075(4) 0.252(12) 0.106(6) 0.102(7) 0.020(4) 0.071(6)
C10 0.069(6) 0.045(5) 0.066(5) 0.000(4) -0.028(5) -0.005(4)
C9 0.063(5) 0.035(4) 0.064(5) -0.001(4) -0.026(4) -0.008(4)
C14 0.056(5) 0.064(6) 0.059(5) 0.016(4) -0.014(4) 0.008(4)
C1 0.077(6) 0.059(6) 0.063(6) -0.004(4) -0.025(5) 0.016(5)

loop_
_atom_type_symbol
_atom_type_description
_atom_type_scat_dispersion_real
_atom_type_scat_dispersion_imag
_atom_type_scat_source
C C 0.0181 0.0091 'International Tables Vol C Tables 4.2.6.8 and 6.1.1.4'
H H 0.0000 0.0000 'International Tables Vol C Tables 4.2.6.8 and 6.1.1.4'
F F 0.0727 0.0534 'International Tables Vol C Tables 4.2.6.8 and 6.1.1.4'
N N 0.0311 0.0180 'International Tables Vol C Tables 4.2.6.8 and 6.1.1.4'
O O 0.0492 0.0322 'International Tables Vol C Tables 4.2.6.8 and 6.1.1.4'

loop_
_exptl_crystal_face_index_h
_exptl_crystal_face_index_k
_exptl_crystal_face_index_l
_exptl_crystal_face_perp_dist
2 -7 0 0.0190
1 -1 -6 0.0365
-2 7 0 0.0532
-18 -1 0 0.0199
18 1 0 0.0180
0 0 7 0.1471

loop_
_geom_angle_atom_site_label_1
_geom_angle_atom_site_label_2
_geom_angle_atom_site_label_3
_geom_angle
_geom_angle_site_symmetry_1
_geom_angle_site_symmetry_3
_geom_angle_publ_flag
C6 O3 H3 109.5 . . ?
C5 N1 H1 118.8 . . ?
C7 N1 H1 118.8 . . ?
C7 N1 C5 122.4(6) . . ?
C8 N2 H2 116.0 . . ?
C7 N2 H2 116.0 . . ?
C7 N2 C8 128.0(6) . . ?
C2 O1 C1 116.9(6) . . ?
C13 C8 N2 123.5(6) . . ?
C13 C8 C9 120.0(7) . . ?
C9 C8 N2 116.4(6) . . ?
O3 C6 C5 111.2(6) . . ?
O4 C6 O3 125.0(6) . . ?
O4 C6 C5 123.7(6) . . ?
N1 C5 C6 107.2(5) . . ?
N1 C5 H5 108.4 . . ?
N1 C5 C4 113.1(5) . . ?
C6 C5 H5 108.4 . . ?
C6 C5 C4 111.3(6) . . ?
C4 C5 H5 108.4 . . ?
O5 C7 N1 123.0(6) . . ?
O5 C7 N2 123.6(6) . . ?
N1 C7 N2 113.4(6) . . ?
C8 C13 H13 120.3 . . ?
C8 C13 C12 119.4(7) . . ?
C12 C13 H13 120.3 . . ?
O2 C2 O1 122.7(7) . . ?
O2 C2 C3 125.5(7) . . ?
O1 C2 C3 111.7(6) . . ?
C5 C4 H4A 108.6 . . ?
C5 C4 H4B 108.6 . . ?
H4A C4 H4B 107.5 . . ?
C3 C4 C5 114.8(6) . . ?
C3 C4 H4A 108.6 . . ?
C3 C4 H4B 108.6 . . ?
C13 C12 H12 119.5 . . ?
C11 C12 C13 120.9(7) . . ?
C11 C12 H12 119.5 . . ?
C12 C11 C14 120.5(8) . . ?
C10 C11 C12 119.4(7) . . ?
C10 C11 C14 119.9(8) . . ?
C2 C3 C4 113.0(6) . . ?
C2 C3 H3A 109.0 . . ?
C2 C3 H3B 109.0 . . ?
C4 C3 H3A 109.0 . . ?
C4 C3 H3B 109.0 . . ?
H3A C3 H3B 107.8 . . ?
C11 C10 H10 119.6 . . ?
C11 C10 C9 120.7(8) . . ?
C9 C10 H10 119.6 . . ?
C8 C9 C10 119.5(8) . . ?
C8 C9 H9 120.2 . . ?
C10 C9 H9 120.2 . . ?
F1 C14 F3 103.0(8) . . ?
F1 C14 C11 113.7(8) . . ?
F3 C14 C11 111.9(8) . . ?
F2 C14 F1 107.4(9) . . ?
F2 C14 F3 106.2(9) . . ?
F2 C14 C11 113.8(8) . . ?
O1 C1 H1A 109.5 . . ?
O1 C1 H1B 109.5 . . ?
O1 C1 H1C 109.5 . . ?
H1A C1 H1B 109.5 . . ?
H1A C1 H1C 109.5 . . ?
H1B C1 H1C 109.5 . . ?

loop_
_geom_bond_atom_site_label_1
_geom_bond_atom_site_label_2
_geom_bond_distance
_geom_bond_site_symmetry_2
_geom_bond_publ_flag
O3 H3 0.8400 . ?
O3 C6 1.323(8) . ?
O5 C7 1.230(8) . ?
O4 C6 1.214(8) . ?
N1 H1 0.8800 . ?
N1 C5 1.448(8) . ?
N1 C7 1.362(9) . ?
O2 C2 1.199(9) . ?
F1 C14 1.325(11) . ?
N2 H2 0.8800 . ?
N2 C8 1.405(9) . ?
N2 C7 1.366(9) . ?
F3 C14 1.361(12) . ?
O1 C2 1.331(9) . ?
O1 C1 1.491(10) . ?
C8 C13 1.380(10) . ?
C8 C9 1.389(10) . ?
C6 C5 1.518(9) . ?
C5 H5 1.0000 . ?
C5 C4 1.542(10) . ?
C13 H13 0.9500 . ?
C13 C12 1.393(11) . ?
C2 C3 1.513(10) . ?
C4 H4A 0.9900 . ?
C4 H4B 0.9900 . ?
C4 C3 1.530(9) . ?
C12 H12 0.9500 . ?
C12 C11 1.374(12) . ?
C11 C10 1.372(13) . ?
C11 C14 1.491(11) . ?
C3 H3A 0.9900 . ?
C3 H3B 0.9900 . ?
F2 C14 1.294(12) . ?
C10 H10 0.9500 . ?
C10 C9 1.390(12) . ?
C9 H9 0.9500 . ?
C1 H1A 0.9800 . ?
C1 H1B 0.9800 . ?
C1 H1C 0.9800 . ?

loop_
_geom_torsion_atom_site_label_1
_geom_torsion_atom_site_label_2
_geom_torsion_atom_site_label_3
_geom_torsion_atom_site_label_4
_geom_torsion
_geom_torsion_site_symmetry_1
_geom_torsion_site_symmetry_2
_geom_torsion_site_symmetry_3
_geom_torsion_site_symmetry_4
_geom_torsion_publ_flag
O3 C6 C5 N1 -171.7(6) . . . . ?
O3 C6 C5 C4 64.2(7) . . . . ?
O4 C6 C5 N1 11.9(10) . . . . ?
O4 C6 C5 C4 -112.2(8) . . . . ?
N1 C5 C4 C3 -70.0(7) . . . . ?
O2 C2 C3 C4 119.1(8) . . . . ?
N2 C8 C13 C12 176.9(7) . . . . ?
N2 C8 C9 C10 -176.9(8) . . . . ?
O1 C2 C3 C4 -60.0(8) . . . . ?
C8 N2 C7 O5 10.9(12) . . . . ?
C8 N2 C7 N1 -170.9(7) . . . . ?
C8 C13 C12 C11 -0.8(13) . . . . ?
C6 C5 C4 C3 50.7(7) . . . . ?
C5 N1 C7 O5 4.9(11) . . . . ?
C5 N1 C7 N2 -173.3(6) . . . . ?
C5 C4 C3 C2 -82.6(8) . . . . ?
C7 N1 C5 C6 157.3(6) . . . . ?
C7 N1 C5 C4 -79.7(8) . . . . ?
C7 N2 C8 C13 17.5(12) . . . . ?
C7 N2 C8 C9 -165.5(8) . . . . ?
C13 C8 C9 C10 0.2(14) . . . . ?
C13 C12 C11 C10 1.4(14) . . . . ?
C13 C12 C11 C14 177.6(8) . . . . ?
C12 C11 C10 C9 -1.1(15) . . . . ?
C12 C11 C14 F1 27.6(13) . . . . ?
C12 C11 C14 F3 143.9(9) . . . . ?
C12 C11 C14 F2 -95.7(12) . . . . ?
C11 C10 C9 C8 0.4(16) . . . . ?
C10 C11 C14 F1 -156.2(9) . . . . ?
C10 C11 C14 F3 -39.9(13) . . . . ?
C10 C11 C14 F2 80.5(13) . . . . ?
C9 C8 C13 C12 0.0(13) . . . . ?
C14 C11 C10 C9 -177.4(9) . . . . ?
C1 O1 C2 O2 -2.5(12) . . . . ?
C1 O1 C2 C3 176.6(7) . . . . ?

loop_
_exptl_oxdiff_crystal_face_indexfrac_h
_exptl_oxdiff_crystal_face_indexfrac_k
_exptl_oxdiff_crystal_face_indexfrac_l
_exptl_oxdiff_crystal_face_x
_exptl_oxdiff_crystal_face_y
_exptl_oxdiff_crystal_face_z
2.4472 -6.9864 0.4018 -0.9795 -0.1824 0.0859
1.0009 -0.8274 -6.4773 -0.1374 -0.0242 -0.9902
-2.4958 7.0009 -0.0039 0.9828 0.1829 -0.0250
-17.8588 -0.9994 0.3737 -0.1828 0.9825 0.0363
17.8390 0.9927 -0.0777 0.1829 -0.9831 0.0091
-0.4461 0.0059 7.0070 0.0246 -0.0148 1.0747
